data_2017170
loop_
_publ_author_name
'Atria, Ana Mar\'ia'
'Corsini, Gino'
'Gonz\'alez, Lissette'
'Garland, Maria Teresa'
'Baggio, Ricardo'

_publ_section_title
;
 Two polymeric structures with a benzene-1,2,4,5-tetracarboxylate
 ligand acting in \m~2~- and \m~4~-bridging modes
;
_journal_coeditor_code EM3027
_journal_issue 7
_journal_name_full 'Acta Crystallographica Section C'
_journal_page_first m241
_journal_page_last m245
_journal_paper_doi 10.1107/S0108270109019490
_journal_volume 65
_journal_year 2009
_chemical_formula_iupac '[Co2 (C10 H2 O8) (C3 H4 N2)8] , 4H2 O'
_chemical_formula_moiety 'C34 H34 Co2 N16 O8 , 4H2 O'
_chemical_formula_sum 'C34 H42 Co2 N16 O12'
_chemical_formula_weight 984.70
_chemical_name_systematic
;
poly[[(\m~4~-benzene-1,2,4,5-tetracarboxylato-
\k^4^<i>O</i>^1^:<i>O</i>^2^:<i>O</i>^4^:<i>O</i>^5^)octakis(1<i>H</i>-
pyrazole-\k<i>N</i>^2^)dicobalt(II)] tetrahydrate]
;
_space_group_IT_number 2
_symmetry_cell_setting triclinic
_symmetry_space_group_name_Hall '-P 1'
_symmetry_space_group_name_H-M 'P -1'
_atom_sites_solution_hydrogens geom
_atom_sites_solution_primary direct
_atom_sites_solution_secondary difmap
_audit_creation_method SHELXL97
_cell_angle_alpha 83.381(3)
_cell_angle_beta 74.579(3)
_cell_angle_gamma 74.162(3)
_cell_formula_units_Z 1
_cell_length_a 8.9122(18)
_cell_length_b 11.045(2)
_cell_length_c 11.450(2)
_cell_measurement_reflns_used 6202
_cell_measurement_temperature 298(2)
_cell_measurement_theta_max 27.14
_cell_measurement_theta_min 3.01
_cell_volume 1044.2(3)
_computing_cell_refinement 'SAINT-NT (Bruker, 2002)'
_computing_data_collection 'SMART-NT (Bruker, 2001)'
_computing_data_reduction 'SAINT-NT (Bruker, 2002)'
_computing_molecular_graphics 'SHELXTL-NT (Sheldrick, 2008)'
_computing_publication_material
;
SHELXTL-NT (Sheldrick, 2008) and PLATON (Spek, 2009)
;
_computing_structure_refinement 'SHELXL97 (Sheldrick, 2008)'
_computing_structure_solution 'SHELXS97 (Sheldrick, 2008)'
_diffrn_ambient_temperature 298(2)
_diffrn_measured_fraction_theta_full 0.991
_diffrn_measured_fraction_theta_max 0.894
_diffrn_measurement_device_type 'Bruker SMART? CCD area-detector'
_diffrn_measurement_method '\f and \w'
_diffrn_radiation_monochromator graphite
_diffrn_radiation_source 'fine-focus sealed tube'
_diffrn_radiation_type MoK\a
_diffrn_radiation_wavelength 0.71073
_diffrn_reflns_av_R_equivalents 0.0273
_diffrn_reflns_av_sigmaI/netI 0.0566
_diffrn_reflns_limit_h_max 11
_diffrn_reflns_limit_h_min -11
_diffrn_reflns_limit_k_max 14
_diffrn_reflns_limit_k_min -14
_diffrn_reflns_limit_l_max 14
_diffrn_reflns_limit_l_min -14
_diffrn_reflns_number 8610
_diffrn_reflns_theta_full 25.00
_diffrn_reflns_theta_max 27.90
_diffrn_reflns_theta_min 1.85
_diffrn_standards_number 0
_exptl_absorpt_coefficient_mu 0.875
_exptl_absorpt_correction_T_max 0.89
_exptl_absorpt_correction_T_min 0.69
_exptl_absorpt_correction_type multi-scan
_exptl_absorpt_process_details '(SADABS in SAINT-NT; Bruker, 2002)'
_exptl_crystal_colour orange
_exptl_crystal_density_diffrn 1.566
_exptl_crystal_density_method 'not measured'
_exptl_crystal_description polyhedron
_exptl_crystal_F_000 508
_exptl_crystal_size_max 0.42
_exptl_crystal_size_mid 0.30
_exptl_crystal_size_min 0.14
_refine_diff_density_max 0.603
_refine_diff_density_min -0.547
_refine_ls_extinction_method none
_refine_ls_goodness_of_fit_ref 1.042
_refine_ls_hydrogen_treatment constr
_refine_ls_matrix_type full
_refine_ls_number_parameters 292
_refine_ls_number_reflns 4455
_refine_ls_number_restraints 0
_refine_ls_restrained_S_all 1.042
_refine_ls_R_factor_all 0.0812
_refine_ls_R_factor_gt 0.0527
_refine_ls_shift/su_max 0.000
_refine_ls_shift/su_mean 0.000
_refine_ls_structure_factor_coef Fsqd
_refine_ls_weighting_details 'calc w = 1/[\s^2^(Fo^2^)+(0.0566P)^2^+0.3795P] where P=(Fo^2^+2Fc^2^)/3'
_refine_ls_weighting_scheme calc
_refine_ls_wR_factor_gt 0.1119
_refine_ls_wR_factor_ref 0.1230
_reflns_number_gt 3228
_reflns_number_total 4455
_reflns_threshold_expression I>2\s(I)
_cod_data_source_file em3027.cif
_cod_data_source_block II
_cod_original_cell_volume 1044.1(3)
_cod_database_code 2017170
_cod_database_fobs_code 2017170

loop_
_symmetry_equiv_pos_as_xyz
'x, y, z'
'-x, -y, -z'

loop_
_atom_site_type_symbol
_atom_site_label
_atom_site_fract_x
_atom_site_fract_y
_atom_site_fract_z
_atom_site_U_iso_or_equiv
_atom_site_adp_type
_atom_site_calc_flag
_atom_site_refinement_flags
_atom_site_occupancy
_atom_site_disorder_assembly
_atom_site_disorder_group
Co Co1 0.0000 0.5000 1.0000 0.02710(17) Uani d S 1 . .
Co Co2 0.0000 1.0000 0.5000 0.02621(17) Uani d S 1 . .
O O11 0.2707(3) 0.3750(2) 0.7006(2) 0.0423(6) Uani d . 1 . .
O O21 0.0428(3) 0.4921(2) 0.80832(19) 0.0353(5) Uani d . 1 . .
O O31 0.2032(3) 0.6802(2) 0.6342(2) 0.0350(5) Uani d . 1 . .
O O41 0.0655(3) 0.80508(19) 0.5125(2) 0.0390(6) Uani d . 1 . .
N N12 0.1951(3) 0.5835(3) 0.9758(3) 0.0349(6) Uani d . 1 . .
N N22 0.2830(4) 0.6137(3) 0.8675(3) 0.0464(8) Uani d . 1 . .
H H22 0.2638 0.6055 0.7994 0.056 Uiso calc R 1 . .
N N13 0.1551(3) 0.3198(2) 1.0225(2) 0.0331(6) Uani d . 1 . .
N N23 0.2611(3) 0.2545(2) 0.9311(2) 0.0349(6) Uani d . 1 . .
H H23 0.2793 0.2821 0.8567 0.042 Uiso calc R 1 . .
N N14 0.0142(3) 1.0120(2) 0.6796(2) 0.0328(6) Uani d . 1 . .
N N24 0.1158(3) 0.9252(3) 0.7327(2) 0.0354(7) Uani d . 1 . .
H H24 0.1693 0.8533 0.7034 0.043 Uiso calc R 1 . .
N N15 0.2462(3) 1.0007(3) 0.4309(2) 0.0354(6) Uani d . 1 . .
N N25 0.3668(4) 0.8991(3) 0.3939(3) 0.0451(8) Uani d . 1 . .
H H25 0.3552 0.8238 0.3977 0.054 Uiso calc R 1 . .
C C11 0.0685(3) 0.4794(3) 0.5998(3) 0.0241(6) Uani d . 1 . .
C C21 0.0533(4) 0.5950(3) 0.5347(3) 0.0253(6) Uani d . 1 . .
C C31 -0.0148(4) 0.6129(3) 0.4366(3) 0.0272(7) Uani d . 1 . .
H H31 -0.0248 0.6901 0.3934 0.033 Uiso calc R 1 . .
C C41 0.1338(4) 0.4485(3) 0.7118(3) 0.0283(7) Uani d . 1 . .
C C51 0.1112(4) 0.7013(3) 0.5640(3) 0.0277(7) Uani d . 1 . .
C C12 0.4034(5) 0.6577(4) 0.8777(4) 0.0595(11) Uani d . 1 . .
H H12 0.4796 0.6837 0.8144 0.071 Uiso calc R 1 . .
C C22 0.3939(5) 0.6575(4) 0.9967(5) 0.0611(12) Uani d . 1 . .
H H22A 0.4613 0.6839 1.0323 0.073 Uiso calc R 1 . .
C C32 0.2627(5) 0.6097(4) 1.0560(3) 0.0464(9) Uani d . 1 . .
H H32 0.2279 0.5980 1.1396 0.056 Uiso calc R 1 . .
C C13 0.3353(4) 0.1412(3) 0.9699(4) 0.0465(9) Uani d . 1 . .
H H13 0.4130 0.0800 0.9221 0.056 Uiso calc R 1 . .
C C23 0.2776(5) 0.1314(3) 1.0909(3) 0.0493(10) Uani d . 1 . .
H H23A 0.3065 0.0633 1.1434 0.059 Uiso calc R 1 . .
C C33 0.1665(5) 0.2442(3) 1.1198(3) 0.0462(10) Uani d . 1 . .
H H33 0.1068 0.2649 1.1980 0.055 Uiso calc R 1 . .
C C14 0.1239(5) 0.9637(4) 0.8359(3) 0.0465(9) Uani d . 1 . .
H H14 0.1870 0.9188 0.8873 0.056 Uiso calc R 1 . .
C C24 0.0229(5) 1.0810(4) 0.8530(3) 0.0468(9) Uani d . 1 . .
H H24A 0.0028 1.1324 0.9172 0.056 Uiso calc R 1 . .
C C34 -0.0433(4) 1.1069(3) 0.7536(3) 0.0383(8) Uani d . 1 . .
H H34 -0.1181 1.1811 0.7405 0.046 Uiso calc R 1 . .
C C15 0.5071(4) 0.9298(4) 0.3503(3) 0.0496(10) Uani d . 1 . .
H H15 0.6066 0.8747 0.3207 0.059 Uiso calc R 1 . .
C C25 0.4772(5) 1.0549(4) 0.3573(3) 0.0501(10) Uani d . 1 . .
H H25A 0.5510 1.1038 0.3329 0.060 Uiso calc R 1 . .
C C35 0.3148(4) 1.0957(3) 0.4081(3) 0.0385(8) Uani d . 1 . .
H H35 0.2605 1.1791 0.4242 0.046 Uiso calc R 1 . .
O O1W 0.3949(4) 0.6402(3) 0.3256(3) 0.0729(9) Uani d . 1 . .
H H1WA 0.4956 0.6328 0.3109 0.088 Uiso d R 1 . .
H H1WB 0.3799 0.5667 0.3418 0.088 Uiso d R 1 . .
O O2W 0.4419(3) 0.3811(3) 0.4310(3) 0.0691(9) Uani d . 1 . .
H H2WA 0.5406 0.3708 0.4292 0.083 Uiso d R 1 . .
H H2WB 0.3912 0.3777 0.5050 0.083 Uiso d R 1 . .

loop_
_atom_site_aniso_label
_atom_site_aniso_U_11
_atom_site_aniso_U_22
_atom_site_aniso_U_33
_atom_site_aniso_U_12
_atom_site_aniso_U_13
_atom_site_aniso_U_23
Co1 0.0279(3) 0.0266(3) 0.0263(3) -0.0031(3) -0.0099(3) -0.0005(2)
Co2 0.0305(3) 0.0227(3) 0.0287(3) -0.0097(2) -0.0111(3) 0.0024(2)
O11 0.0363(14) 0.0494(15) 0.0349(13) 0.0035(11) -0.0138(11) 0.0000(11)
O21 0.0396(13) 0.0411(13) 0.0235(12) -0.0060(11) -0.0088(10) -0.0024(10)
O31 0.0405(13) 0.0338(12) 0.0383(13) -0.0153(10) -0.0186(11) 0.0040(10)
O41 0.0565(16) 0.0214(11) 0.0454(14) -0.0107(11) -0.0246(12) 0.0037(10)
N12 0.0341(16) 0.0375(16) 0.0350(16) -0.0112(13) -0.0107(13) 0.0009(13)
N22 0.0511(19) 0.0524(19) 0.0424(18) -0.0231(16) -0.0166(15) 0.0079(15)
N13 0.0338(15) 0.0282(14) 0.0325(15) -0.0005(12) -0.0083(12) 0.0003(12)
N23 0.0369(16) 0.0336(15) 0.0325(15) -0.0024(12) -0.0132(13) 0.0007(12)
N14 0.0375(16) 0.0327(15) 0.0306(15) -0.0110(12) -0.0115(13) 0.0013(12)
N24 0.0368(16) 0.0381(16) 0.0332(16) -0.0098(13) -0.0127(13) 0.0019(12)
N15 0.0337(15) 0.0354(16) 0.0385(16) -0.0102(13) -0.0099(13) -0.0011(13)
N25 0.0453(19) 0.0369(17) 0.053(2) -0.0083(14) -0.0130(16) -0.0055(14)
C11 0.0252(16) 0.0228(15) 0.0227(15) -0.0035(12) -0.0064(13) 0.0002(12)
C21 0.0276(16) 0.0237(15) 0.0243(16) -0.0060(12) -0.0056(13) -0.0021(12)
C31 0.0304(17) 0.0231(15) 0.0275(17) -0.0061(13) -0.0092(13) 0.0046(12)
C41 0.0330(18) 0.0250(16) 0.0313(18) -0.0114(14) -0.0123(15) 0.0017(13)
C51 0.0300(17) 0.0248(16) 0.0268(16) -0.0075(13) -0.0044(14) 0.0002(13)
C12 0.048(2) 0.060(3) 0.077(3) -0.026(2) -0.019(2) 0.012(2)
C22 0.053(3) 0.058(3) 0.088(3) -0.022(2) -0.035(2) -0.006(2)
C32 0.049(2) 0.054(2) 0.044(2) -0.0100(19) -0.0244(19) -0.0041(18)
C13 0.042(2) 0.037(2) 0.052(2) 0.0068(16) -0.0146(19) -0.0035(17)
C23 0.055(2) 0.038(2) 0.045(2) 0.0012(18) -0.0155(19) 0.0127(17)
C33 0.050(2) 0.045(2) 0.0302(19) 0.0033(18) -0.0048(17) 0.0063(16)
C14 0.052(2) 0.057(2) 0.034(2) -0.0141(19) -0.0181(18) 0.0006(18)
C24 0.059(3) 0.052(2) 0.034(2) -0.021(2) -0.0097(19) -0.0084(17)
C34 0.047(2) 0.0334(18) 0.0336(19) -0.0135(16) -0.0069(16) 0.0010(15)
C15 0.030(2) 0.072(3) 0.041(2) -0.0063(19) -0.0033(17) -0.007(2)
C25 0.040(2) 0.063(3) 0.051(2) -0.025(2) -0.0094(19) 0.006(2)
C35 0.036(2) 0.0360(19) 0.046(2) -0.0127(16) -0.0125(17) 0.0027(16)
O1W 0.0518(18) 0.068(2) 0.089(2) -0.0070(16) -0.0088(17) -0.0068(17)
O2W 0.0460(17) 0.096(2) 0.0609(19) -0.0130(16) -0.0124(14) 0.0002(17)

loop_
_atom_type_symbol
_atom_type_description
_atom_type_scat_dispersion_real
_atom_type_scat_dispersion_imag
_atom_type_scat_source
C C 0.0033 0.0016 'International Tables Vol C Tables 4.2.6.8 and 6.1.1.4'
H H 0.0000 0.0000 'International Tables Vol C Tables 4.2.6.8 and 6.1.1.4'
N N 0.0061 0.0033 'International Tables Vol C Tables 4.2.6.8 and 6.1.1.4'
O O 0.0106 0.0060 'International Tables Vol C Tables 4.2.6.8 and 6.1.1.4'
Co Co 0.3494 0.9721 'International Tables Vol C Tables 4.2.6.8 and 6.1.1.4'

loop_
_geom_angle_atom_site_label_1
_geom_angle_atom_site_label_2
_geom_angle_atom_site_label_3
_geom_angle_site_symmetry_1
_geom_angle_site_symmetry_3
_geom_angle
_geom_angle_publ_flag
N13 Co1 N13 . 2_567 180.00(15) ?
N13 Co1 N12 . 2_567 90.09(11) ?
N13 Co1 N12 2_567 2_567 89.91(11) ?
N13 Co1 N12 . . 89.91(11) ?
N13 Co1 N12 2_567 . 90.09(11) ?
N12 Co1 N12 2_567 . 180.00(12) ?
N13 Co1 O21 . . 94.87(9) ?
N13 Co1 O21 2_567 . 85.13(9) ?
N12 Co1 O21 2_567 . 89.65(10) ?
N12 Co1 O21 . . 90.35(10) ?
N13 Co1 O21 . 2_567 85.13(9) ?
N13 Co1 O21 2_567 2_567 94.87(9) ?
N12 Co1 O21 2_567 2_567 90.35(10) ?
N12 Co1 O21 . 2_567 89.65(10) ?
O21 Co1 O21 . 2_567 180.0000(10) ?
O41 Co2 O41 . 2_576 180.0000(10) ?
O41 Co2 N14 . 2_576 87.97(9) ?
O41 Co2 N14 2_576 2_576 92.03(9) ?
O41 Co2 N14 . . 92.03(9) ?
O41 Co2 N14 2_576 . 87.97(9) ?
N14 Co2 N14 2_576 . 180.0000(10) ?
O41 Co2 N15 . . 89.73(10) ?
O41 Co2 N15 2_576 . 90.27(10) ?
N14 Co2 N15 2_576 . 88.63(10) ?
N14 Co2 N15 . . 91.37(10) ?
O41 Co2 N15 . 2_576 90.27(10) ?
O41 Co2 N15 2_576 2_576 89.73(10) ?
N14 Co2 N15 2_576 2_576 91.37(10) ?
N14 Co2 N15 . 2_576 88.63(10) ?
N15 Co2 N15 . 2_576 180.0000(10) ?
C41 O21 Co1 . . 148.3(2) ?
C51 O41 Co2 . . 153.9(2) ?
C32 N12 N22 . . 105.3(3) ?
C32 N12 Co1 . . 130.4(3) ?
N22 N12 Co1 . . 124.1(2) ?
C12 N22 N12 . . 112.0(3) ?
C12 N22 H22 . . 124.0 ?
N12 N22 H22 . . 124.0 ?
C33 N13 N23 . . 104.6(3) ?
C33 N13 Co1 . . 131.4(2) ?
N23 N13 Co1 . . 124.0(2) ?
C13 N23 N13 . . 111.4(3) ?
C13 N23 H23 . . 124.3 ?
N13 N23 H23 . . 124.3 ?
C34 N14 N24 . . 105.0(3) ?
C34 N14 Co2 . . 131.1(2) ?
N24 N14 Co2 . . 122.8(2) ?
C14 N24 N14 . . 111.7(3) ?
C14 N24 H24 . . 124.1 ?
N14 N24 H24 . . 124.1 ?
C35 N15 N25 . . 104.7(3) ?
C35 N15 Co2 . . 130.1(2) ?
N25 N15 Co2 . . 125.1(2) ?
C15 N25 N15 . . 111.4(3) ?
C15 N25 H25 . . 124.3 ?
N15 N25 H25 . . 124.3 ?
C31 C11 C21 2_566 . 118.4(3) ?
C31 C11 C41 2_566 . 116.9(3) ?
C21 C11 C41 . . 124.6(3) ?
C31 C21 C11 . . 118.8(3) ?
C31 C21 C51 . . 117.9(3) ?
C11 C21 C51 . . 123.2(3) ?
C11 C31 C21 2_566 . 122.7(3) ?
C11 C31 H31 2_566 . 118.6 ?
C21 C31 H31 . . 118.6 ?
O21 C41 O11 . . 125.7(3) ?
O21 C41 C11 . . 117.1(3) ?
O11 C41 C11 . . 117.0(3) ?
O41 C51 O31 . . 124.6(3) ?
O41 C51 C21 . . 115.8(3) ?
O31 C51 C21 . . 119.5(3) ?
N22 C12 C22 . . 106.9(4) ?
N22 C12 H12 . . 126.6 ?
C22 C12 H12 . . 126.6 ?
C12 C22 C32 . . 106.0(4) ?
C12 C22 H22A . . 127.0 ?
C32 C22 H22A . . 127.0 ?
N12 C32 C22 . . 109.8(4) ?
N12 C32 H32 . . 125.1 ?
C22 C32 H32 . . 125.1 ?
N23 C13 C23 . . 107.7(3) ?
N23 C13 H13 . . 126.2 ?
C23 C13 H13 . . 126.2 ?
C13 C23 C33 . . 104.7(3) ?
C13 C23 H23A . . 127.6 ?
C33 C23 H23A . . 127.6 ?
N13 C33 C23 . . 111.6(3) ?
N13 C33 H33 . . 124.2 ?
C23 C33 H33 . . 124.2 ?
N24 C14 C24 . . 107.5(3) ?
N24 C14 H14 . . 126.2 ?
C24 C14 H14 . . 126.2 ?
C14 C24 C34 . . 104.7(3) ?
C14 C24 H24A . . 127.6 ?
C34 C24 H24A . . 127.6 ?
N14 C34 C24 . . 111.0(3) ?
N14 C34 H34 . . 124.5 ?
C24 C34 H34 . . 124.5 ?
N25 C15 C25 . . 107.1(3) ?
N25 C15 H15 . . 126.4 ?
C25 C15 H15 . . 126.4 ?
C15 C25 C35 . . 105.7(4) ?
C15 C25 H25A . . 127.1 ?
C35 C25 H25A . . 127.1 ?
N15 C35 C25 . . 111.0(3) ?
N15 C35 H35 . . 124.5 ?
C25 C35 H35 . . 124.5 ?
H1WA O1W H1WB . . 107.4 ?
H2WA O2W H2WB . . 107.4 ?

loop_
_geom_bond_atom_site_label_1
_geom_bond_atom_site_label_2
_geom_bond_site_symmetry_2
_geom_bond_distance
_geom_bond_publ_flag
Co1 N13 . 2.123(3) y
Co1 N13 2_567 2.123(3) ?
Co1 N12 2_567 2.124(3) ?
Co1 N12 . 2.124(3) y
Co1 O21 . 2.133(2) y
Co1 O21 2_567 2.133(2) ?
Co2 O41 . 2.070(2) y
Co2 O41 2_576 2.070(2) ?
Co2 N14 2_576 2.114(3) ?
Co2 N14 . 2.114(3) y
Co2 N15 . 2.127(3) y
Co2 N15 2_576 2.127(3) ?
O11 C41 . 1.251(4) ?
O21 C41 . 1.242(4) ?
O31 C51 . 1.255(4) ?
O41 C51 . 1.243(4) ?
N12 C32 . 1.319(4) ?
N12 N22 . 1.339(4) ?
N22 C12 . 1.329(5) ?
N22 H22 . 0.8600 ?
N13 C33 . 1.322(4) ?
N13 N23 . 1.336(4) ?
N23 C13 . 1.334(4) ?
N23 H23 . 0.8600 ?
N14 C34 . 1.327(4) ?
N14 N24 . 1.340(4) ?
N24 C14 . 1.327(4) ?
N24 H24 . 0.8600 ?
N15 C35 . 1.321(4) ?
N15 N25 . 1.342(4) ?
N25 C15 . 1.337(5) ?
N25 H25 . 0.8600 ?
C11 C31 2_566 1.383(4) ?
C11 C21 . 1.395(4) ?
C11 C41 . 1.512(4) ?
C21 C31 . 1.384(4) ?
C21 C51 . 1.506(4) ?
C31 C11 2_566 1.383(4) ?
C31 H31 . 0.9300 ?
C12 C22 . 1.343(6) ?
C12 H12 . 0.9300 ?
C22 C32 . 1.393(6) ?
C22 H22A . 0.9300 ?
C32 H32 . 0.9300 ?
C13 C23 . 1.346(5) ?
C13 H13 . 0.9300 ?
C23 C33 . 1.375(5) ?
C23 H23A . 0.9300 ?
C33 H33 . 0.9300 ?
C14 C24 . 1.362(5) ?
C14 H14 . 0.9300 ?
C24 C34 . 1.383(5) ?
C24 H24A . 0.9300 ?
C34 H34 . 0.9300 ?
C15 C25 . 1.342(5) ?
C15 H15 . 0.9300 ?
C25 C35 . 1.376(5) ?
C25 H25A . 0.9300 ?
C35 H35 . 0.9300 ?
O1W H1WA . 0.8501 ?
O1W H1WB . 0.8501 ?
O2W H2WA . 0.8499 ?
O2W H2WB . 0.8500 ?

loop_
_geom_hbond_atom_site_label_D
_geom_hbond_atom_site_label_H
_geom_hbond_atom_site_label_A
_geom_hbond_site_symmetry_A
_geom_hbond_distance_DH
_geom_hbond_distance_HA
_geom_hbond_distance_DA
_geom_hbond_angle_DHA
N22 H22 O31 . 0.86 2.12 2.907(4) 152.0
N23 H23 O11 . 0.86 1.96 2.806(4) 166.1
N24 H24 O31 . 0.86 2.07 2.878(4) 156.5
N25 H25 O1W . 0.86 2.18 2.978(4) 154.0
O1W H1WA O11 2_666 0.85 2.03 2.875(4) 171.9
O1W H1WB O2W . 0.85 2.18 2.940(4) 148.7
O2W H2WA O31 2_666 0.85 2.14 2.952(4) 160.2
O2W H2WB O11 . 0.85 2.21 3.060(4) 176.2
